data_4310365
loop_
_publ_author_name
'K. Mukai'
'N. Senba'
'T. Hatanaka'
'H. Minakuchi'
'K. Ohara'
'M. Taniguchi'
'Y. Misaki'
'Y. Hosokoshi'
'K. Inoue'
'N. Azuma'

_publ_section_title
;
 Molecular Paramagnetic Semiconductor: Crystal Structures and Magnetic and
 Conducting Properties of the Ni(dmit)2 Salts of 6-Oxoverdazyl Radical
 Cations (dmit = 1,3-Dithiol-2-thione-4,5-dithiolate)
;
_journal_name_full 'Inorganic Chemistry'
_journal_page_first 566
_journal_page_last 576
_journal_paper_doi 10.1021/ic030068q
_journal_volume 43
_journal_year 2004
_chemical_formula_moiety C24H25N5O,C6NiS10
_chemical_formula_sum 'C30 H25 N5 Ni O S10'
_chemical_formula_weight 850.94
_space_group_IT_number 2
_symmetry_cell_setting triclinic
_symmetry_Int_Tables_number 2
_symmetry_space_group_name_Hall '-P 1'
_symmetry_space_group_name_H-M 'P -1'
_cell_angle_alpha 109.72(3)
_cell_angle_beta 95.72(2)
_cell_angle_gamma 96.19(2)
_cell_formula_units_Z 2
_cell_length_a 13.281(3)
_cell_length_b 13.930(5)
_cell_length_c 10.618(4)
_cell_measurement_reflns_used 25
_cell_measurement_temperature 298.2
_cell_measurement_theta_max 13.0
_cell_measurement_theta_min 12.8
_cell_volume 1818.9(11)
_computing_cell_refinement 'MSC/AFC Diffractometer Control'
_computing_data_collection 'MSC/AFC Diffractometer Control'
_computing_data_reduction 'teXsan Ver. 1.11'
_computing_publication_material 'teXsan Ver. 1.11'
_computing_structure_refinement 'teXsan Ver. 1.10'
_computing_structure_solution DirectMethod
_diffrn_measured_fraction_theta_full 1.0368
_diffrn_measured_fraction_theta_max 1.0368
_diffrn_measurement_device_type 'Rigaku AFC5R'
_diffrn_measurement_method \w-2\q
_diffrn_radiation_type 'Mo K\a'
_diffrn_radiation_wavelength 0.7107
_diffrn_reflns_av_R_equivalents 0.028
_diffrn_reflns_limit_h_max 17
_diffrn_reflns_limit_h_min 0
_diffrn_reflns_limit_k_max 17
_diffrn_reflns_limit_k_min -18
_diffrn_reflns_limit_l_max 13
_diffrn_reflns_limit_l_min -13
_diffrn_reflns_number 8694
_diffrn_reflns_theta_full 27.53
_diffrn_reflns_theta_max 27.53
_diffrn_standards_decay_% 0.47
_diffrn_standards_interval_count 150
_diffrn_standards_number 3
_exptl_absorpt_coefficient_mu 1.141
_exptl_absorpt_correction_T_max 0.843
_exptl_absorpt_correction_T_min 0.760
_exptl_absorpt_correction_type psi-scan
_exptl_absorpt_process_details '(North, Phillips & Mathews, 1968)'
_exptl_crystal_colour dark-green
_exptl_crystal_density_diffrn 1.554
_exptl_crystal_density_method 'not measured'
_exptl_crystal_description prismatic
_exptl_crystal_size_max 0.300
_exptl_crystal_size_mid 0.200
_exptl_crystal_size_min 0.150
_refine_diff_density_max 0.87
_refine_diff_density_min -0.65
_refine_ls_extinction_method none
_refine_ls_goodness_of_fit_ref 1.179
_refine_ls_hydrogen_treatment noref
_refine_ls_number_parameters 424
_refine_ls_number_reflns 8377
_refine_ls_R_factor_gt 0.0585
_refine_ls_shift/su_max 0.0002
_refine_ls_structure_factor_coef Fsqd
_refine_ls_weighting_details 'w = 1/[\s^2^(Fo^2^) + (0.05000(Max(Fo^2^,0) + 2Fc^2^)/3)^2^]'
_refine_ls_weighting_scheme calc
_refine_ls_wR_factor_ref 0.1555
_reflns_number_gt 4826
_reflns_number_total 8377
_reflns_threshold_expression F^2^>2.0\s(F^2^)
_cod_data_source_file ic030068q_s2.cif
_cod_data_source_block '[p-MeDaTPOV][Ni(dmit)2]'
_cod_original_sg_symbol_H-M 'P -1 '
_cod_original_formula_sum 'C30 H25 N5 Ni O S10 '
_cod_database_code 4310365

loop_
_symmetry_equiv_pos_as_xyz
x,y,z
-x,-y,-z

loop_
_atom_site_label
_atom_site_type_symbol
_atom_site_fract_x
_atom_site_fract_y
_atom_site_fract_z
_atom_site_U_iso_or_equiv
_atom_site_adp_type
_atom_site_occupancy
_atom_site_calc_flag
_atom_site_refinement_flags
_atom_site_disorder_assembly
_atom_site_disorder_group
Ni Ni 0.03469(5) -0.04267(5) 0.29202(6) 0.0486(2) Uani 1.00 d . . .
S(1) S -0.24527(9) 0.1393(1) 0.3975(1) 0.0608(4) Uani 1.00 d . . .
S(2) S -0.2620(1) 0.3557(1) 0.5566(1) 0.0640(4) Uani 1.00 d . . .
S(3) S -0.06092(9) 0.27984(10) 0.5330(1) 0.0531(4) Uani 1.00 d . . .
S(4) S 0.07324(9) 0.11641(10) 0.4256(1) 0.0538(4) Uani 1.00 d . . .
S(5) S -0.12709(10) -0.0359(1) 0.2723(2) 0.0656(4) Uani 1.00 d . . .
S(6) S 0.3197(1) -0.2170(1) 0.1922(2) 0.0714(5) Uani 1.00 d . . .
S(7) S 0.3450(1) -0.4339(1) 0.0530(2) 0.0841(6) Uani 1.00 d . . .
S(8) S 0.1389(1) -0.3691(1) 0.0857(1) 0.0681(5) Uani 1.00 d . . .
S(9) S -0.0018(1) -0.2070(1) 0.1791(1) 0.0605(4) Uani 1.00 d . . .
S(10) S 0.1967(1) -0.0435(1) 0.2977(2) 0.0685(4) Uani 1.00 d . . .
O O -0.5356(2) 0.4057(3) 0.2373(4) 0.074(1) Uani 1.00 d . . .
N(1) N -0.4169(2) 0.2993(3) 0.1859(4) 0.047(1) Uani 1.00 d . . .
N(2) N -0.3185(2) 0.2798(3) 0.1830(4) 0.045(1) Uani 1.00 d . . .
N(3) N -0.2650(2) 0.4611(3) 0.2900(4) 0.046(1) Uani 1.00 d . . .
N(4) N -0.3658(2) 0.4754(3) 0.2877(4) 0.045(1) Uani 1.00 d . . .
N(5) N 0.1738(2) 0.3112(3) 0.2218(4) 0.043(1) Uani 1.00 d . . .
C(1) C -0.1928(4) 0.2639(4) 0.4985(4) 0.052(1) Uani 1.00 d . . .
C(2) C -0.0446(3) 0.1543(3) 0.4376(4) 0.045(1) Uani 1.00 d . . .
C(3) C -0.1319(3) 0.0883(4) 0.3736(5) 0.050(1) Uani 1.00 d . . .
C(4) C 0.2713(4) -0.3462(4) 0.1052(5) 0.064(2) Uani 1.00 d . . .
C(5) C 0.1178(4) -0.2425(4) 0.1628(4) 0.054(1) Uani 1.00 d . . .
C(6) C 0.2028(4) -0.1720(4) 0.2125(5) 0.056(2) Uani 1.00 d . . .
C(7) C -0.2485(3) 0.3638(4) 0.2369(4) 0.040(1) Uani 1.00 d . . .
C(8) C -0.4474(3) 0.3948(4) 0.2369(5) 0.051(1) Uani 1.00 d . . .
C(9) C -0.4941(3) 0.2094(4) 0.1266(5) 0.046(1) Uani 1.00 d . . .
C(10) C -0.5101(4) 0.1435(4) 0.1960(6) 0.068(2) Uani 1.00 d . . .
C(11) C -0.5824(5) 0.0547(5) 0.1366(9) 0.092(3) Uani 1.00 d . . .
C(12) C -0.6361(5) 0.0361(5) 0.0123(9) 0.089(2) Uani 1.00 d . . .
C(13) C -0.6184(4) 0.1031(6) -0.0560(6) 0.088(2) Uani 1.00 d . . .
C(14) C -0.5476(4) 0.1913(4) 0.0011(5) 0.062(2) Uani 1.00 d . . .
C(15) C -0.1398(3) 0.3484(3) 0.2371(4) 0.039(1) Uani 1.00 d . . .
C(16) C -0.0618(3) 0.4314(4) 0.2978(5) 0.048(1) Uani 1.00 d . . .
C(17) C 0.0395(3) 0.4182(4) 0.2939(5) 0.050(1) Uani 1.00 d . . .
C(18) C 0.0634(3) 0.3208(3) 0.2294(4) 0.039(1) Uani 1.00 d . . .
C(19) C -0.0128(3) 0.2371(3) 0.1708(4) 0.042(1) Uani 1.00 d . . .
C(20) C -0.1139(3) 0.2525(3) 0.1757(4) 0.042(1) Uani 1.00 d . . .
C(21) C 0.2163(3) 0.3761(4) 0.1456(5) 0.059(2) Uani 1.00 d . . .
C(22) C 0.2334(3) 0.3471(4) 0.3626(5) 0.058(2) Uani 1.00 d . . .
C(23) C 0.1902(3) 0.2026(4) 0.1504(5) 0.058(2) Uani 1.00 d . . .
C(24) C -0.3807(3) 0.5815(4) 0.3236(5) 0.047(1) Uani 1.00 d . . .
C(25) C -0.4621(4) 0.6176(4) 0.3891(5) 0.061(2) Uani 1.00 d . . .
C(26) C -0.4714(4) 0.7199(4) 0.4223(6) 0.071(2) Uani 1.00 d . . .
C(27) C -0.4042(4) 0.7873(4) 0.3924(6) 0.068(2) Uani 1.00 d . . .
C(28) C -0.3223(4) 0.7511(4) 0.3306(6) 0.070(2) Uani 1.00 d . . .
C(29) C -0.3107(4) 0.6487(4) 0.2946(5) 0.059(2) Uani 1.00 d . . .
C(30) C -0.4194(6) 0.8975(5) 0.4276(8) 0.110(3) Uani 1.00 d . . .
H(1) H -0.4726 0.1581 0.2830 0.0822 Uiso 1.00 calc . . .
H(2) H -0.5942 0.0076 0.1826 0.1110 Uiso 1.00 calc . . .
H(3) H -0.6861 -0.0238 -0.0276 0.1065 Uiso 1.00 calc . . .
H(4) H -0.6554 0.0883 -0.1433 0.1060 Uiso 1.00 calc . . .
H(5) H -0.5361 0.2384 -0.0450 0.0744 Uiso 1.00 calc . . .
H(6) H -0.0785 0.4980 0.3426 0.0573 Uiso 1.00 calc . . .
H(7) H 0.0924 0.4755 0.3351 0.0605 Uiso 1.00 calc . . .
H(8) H 0.0037 0.1701 0.1279 0.0505 Uiso 1.00 calc . . .
H(9) H -0.1668 0.1952 0.1356 0.0503 Uiso 1.00 calc . . .
H(10) H 0.2866 0.3706 0.1416 0.0712 Uiso 1.00 calc . . .
H(11) H 0.1798 0.3525 0.0565 0.0712 Uiso 1.00 calc . . .
H(12) H 0.2091 0.4461 0.1907 0.0712 Uiso 1.00 calc . . .
H(13) H 0.2095 0.3034 0.4088 0.0698 Uiso 1.00 calc . . .
H(14) H 0.3040 0.3445 0.3569 0.0698 Uiso 1.00 calc . . .
H(15) H 0.2241 0.4159 0.4108 0.0698 Uiso 1.00 calc . . .
H(16) H 0.1656 0.1601 0.1977 0.0695 Uiso 1.00 calc . . .
H(17) H 0.1543 0.1782 0.0610 0.0695 Uiso 1.00 calc . . .
H(18) H 0.2612 0.2007 0.1473 0.0695 Uiso 1.00 calc . . .
H(19) H -0.5105 0.5721 0.4103 0.0735 Uiso 1.00 calc . . .
H(20) H -0.5266 0.7447 0.4677 0.0857 Uiso 1.00 calc . . .
H(21) H -0.2731 0.7976 0.3126 0.0841 Uiso 1.00 calc . . .
H(22) H -0.2549 0.6246 0.2501 0.0705 Uiso 1.00 calc . . .
H(23) H -0.4199 0.9273 0.5223 0.1321 Uiso 1.00 calc . . .
H(24) H -0.3653 0.9342 0.4024 0.1321 Uiso 1.00 calc . . .
H(25) H -0.4829 0.9010 0.3807 0.1321 Uiso 1.00 calc . . .

loop_
_atom_site_aniso_label
_atom_site_aniso_U_11
_atom_site_aniso_U_22
_atom_site_aniso_U_33
_atom_site_aniso_U_12
_atom_site_aniso_U_13
_atom_site_aniso_U_23
Ni 0.0473(3) 0.0521(4) 0.0476(4) 0.0002(3) 0.0004(3) 0.0230(3)
S(1) 0.0395(7) 0.0582(8) 0.0840(10) -0.0009(6) 0.0031(6) 0.0281(7)
S(2) 0.0596(8) 0.0669(9) 0.0690(9) 0.0139(7) 0.0200(7) 0.0242(7)
S(3) 0.0503(7) 0.0524(7) 0.0513(7) -0.0010(6) 0.0011(6) 0.0159(6)
S(4) 0.0407(6) 0.0565(8) 0.0592(8) -0.0022(6) -0.0022(6) 0.0196(6)
S(5) 0.0466(7) 0.0545(8) 0.0833(10) -0.0049(6) -0.0089(7) 0.0174(7)
S(6) 0.0632(9) 0.0715(10) 0.090(1) 0.0187(8) 0.0276(8) 0.0354(9)
S(7) 0.112(1) 0.083(1) 0.082(1) 0.043(1) 0.0434(10) 0.0428(9)
S(8) 0.090(1) 0.0557(8) 0.0565(8) 0.0117(8) 0.0039(7) 0.0193(7)
S(9) 0.0588(8) 0.0578(8) 0.0570(8) -0.0001(7) -0.0084(6) 0.0177(7)
S(10) 0.0496(8) 0.0577(9) 0.093(1) 0.0012(6) 0.0109(7) 0.0219(8)
O 0.026(2) 0.066(2) 0.120(3) 0.011(2) 0.007(2) 0.017(2)
N(1) 0.022(2) 0.055(2) 0.061(2) 0.004(2) 0.004(2) 0.017(2)
N(2) 0.023(2) 0.061(3) 0.054(2) 0.010(2) 0.006(2) 0.024(2)
N(3) 0.025(2) 0.052(2) 0.060(2) 0.007(2) 0.002(2) 0.020(2)
N(4) 0.025(2) 0.049(2) 0.060(2) 0.008(2) 0.003(2) 0.018(2)
N(5) 0.025(2) 0.054(2) 0.053(2) 0.012(2) 0.007(2) 0.022(2)
C(1) 0.058(3) 0.060(3) 0.043(3) -0.006(2) 0.005(2) 0.027(2)
C(2) 0.042(2) 0.052(3) 0.042(2) -0.003(2) -0.003(2) 0.024(2)
C(3) 0.043(3) 0.056(3) 0.055(3) 0.000(2) 0.002(2) 0.028(2)
C(4) 0.084(4) 0.076(4) 0.056(3) 0.028(3) 0.026(3) 0.042(3)
C(5) 0.075(3) 0.054(3) 0.035(2) 0.013(3) 0.008(2) 0.019(2)
C(6) 0.059(3) 0.061(3) 0.058(3) 0.010(3) 0.015(3) 0.030(3)
C(7) 0.023(2) 0.056(3) 0.046(2) 0.006(2) 0.007(2) 0.025(2)
C(8) 0.026(2) 0.058(3) 0.068(3) 0.002(2) 0.005(2) 0.021(3)
C(9) 0.022(2) 0.050(3) 0.068(3) 0.011(2) 0.014(2) 0.019(2)
C(10) 0.048(3) 0.074(4) 0.094(4) 0.011(3) 0.011(3) 0.043(3)
C(11) 0.057(4) 0.071(4) 0.167(7) 0.009(3) 0.035(4) 0.059(5)
C(12) 0.048(3) 0.054(4) 0.138(7) 0.004(3) 0.023(4) -0.002(4)
C(13) 0.044(3) 0.101(5) 0.081(4) -0.003(3) 0.001(3) -0.011(4)
C(14) 0.039(3) 0.078(4) 0.063(3) 0.003(3) 0.002(2) 0.020(3)
C(15) 0.025(2) 0.051(3) 0.044(2) 0.006(2) 0.007(2) 0.023(2)
C(16) 0.033(2) 0.046(3) 0.061(3) 0.007(2) 0.009(2) 0.013(2)
C(17) 0.026(2) 0.054(3) 0.064(3) 0.002(2) 0.002(2) 0.014(2)
C(18) 0.023(2) 0.053(3) 0.045(2) 0.008(2) 0.006(2) 0.023(2)
C(19) 0.034(2) 0.046(3) 0.050(3) 0.012(2) 0.009(2) 0.019(2)
C(20) 0.031(2) 0.049(3) 0.049(3) 0.003(2) 0.005(2) 0.022(2)
C(21) 0.034(2) 0.081(4) 0.076(4) 0.007(2) 0.015(2) 0.043(3)
C(22) 0.033(2) 0.084(4) 0.058(3) 0.012(2) -0.002(2) 0.028(3)
C(23) 0.037(3) 0.062(3) 0.073(3) 0.014(2) 0.012(2) 0.019(3)
C(24) 0.031(2) 0.053(3) 0.053(3) 0.005(2) 0.000(2) 0.016(2)
C(25) 0.044(3) 0.061(3) 0.072(4) 0.006(2) 0.014(3) 0.014(3)
C(26) 0.049(3) 0.058(4) 0.094(4) 0.016(3) 0.014(3) 0.006(3)
C(27) 0.055(3) 0.047(3) 0.088(4) 0.010(3) -0.012(3) 0.012(3)
C(28) 0.056(3) 0.060(4) 0.095(4) -0.001(3) 0.006(3) 0.032(3)
C(29) 0.042(3) 0.056(3) 0.079(4) 0.010(2) 0.011(3) 0.023(3)
C(30) 0.095(5) 0.060(4) 0.148(7) 0.000(4) -0.008(5) 0.014(4)

loop_
_atom_type_symbol
_atom_type_description
_atom_type_scat_dispersion_real
_atom_type_scat_dispersion_imag
_atom_type_scat_source
C C 0.003 0.002
;International Tables for Crystallography
(1992, Vol. C, Tables 4.2.6.8 and 6.1.1.1)
;
H H 0.000 0.000
;International Tables for Crystallography
(1992, Vol. C, Table 6.1.1.2)
;
N N 0.006 0.003
;International Tables for Crystallography
(1992, Vol. C, Tables 4.2.6.8 and 6.1.1.1)
;
O O 0.011 0.006
;International Tables for Crystallography
(1992, Vol. C, Tables 4.2.6.8 and 6.1.1.1)
;
S S 0.125 0.123
;International Tables for Crystallography
(1992, Vol. C, Tables 4.2.6.8 and 6.1.1.1)
;
Ni Ni 0.339 1.112
;International Tables for Crystallography
(1992, Vol. C, Tables 4.2.6.8 and 6.1.1.1)
;

loop_
_geom_angle_atom_site_label_1
_geom_angle_atom_site_label_2
_geom_angle_atom_site_label_3
_geom_angle
_geom_angle_site_symmetry_1
_geom_angle_site_symmetry_2
_geom_angle_site_symmetry_3
_geom_angle_publ_flag
S(4) Ni S(5) 93.13(6) . . . yes
S(4) Ni S(9) 173.27(6) . . . yes
S(4) Ni S(10) 86.26(6) . . . yes
S(5) Ni S(9) 88.04(6) . . . yes
S(5) Ni S(10) 174.83(7) . . . yes
S(9) Ni S(10) 93.16(6) . . . yes
C(1) S(1) C(3) 98.1(2) . . . yes
C(1) S(3) C(2) 97.7(2) . . . yes
Ni S(4) C(2) 101.9(2) . . . yes
Ni S(5) C(3) 102.4(2) . . . yes
C(4) S(6) C(6) 97.4(3) . . . yes
C(4) S(8) C(5) 98.3(3) . . . yes
Ni S(9) C(5) 102.1(2) . . . yes
Ni S(10) C(6) 102.2(2) . . . yes
N(2) N(1) C(8) 126.4(4) . . . yes
N(2) N(1) C(9) 114.8(4) . . . yes
C(8) N(1) C(9) 118.8(3) . . . yes
N(1) N(2) C(7) 113.9(4) . . . yes
N(4) N(3) C(7) 115.8(3) . . . yes
N(3) N(4) C(8) 123.5(4) . . . yes
N(3) N(4) C(24) 114.0(3) . . . yes
C(8) N(4) C(24) 121.9(4) . . . yes
C(18) N(5) C(21) 109.4(3) . . . yes
C(18) N(5) C(22) 110.0(3) . . . yes
C(18) N(5) C(23) 112.7(3) . . . yes
C(21) N(5) C(22) 109.5(4) . . . yes
C(21) N(5) C(23) 107.6(4) . . . yes
C(22) N(5) C(23) 107.5(4) . . . yes
S(1) C(1) S(2) 123.1(3) . . . yes
S(1) C(1) S(3) 112.6(3) . . . yes
S(2) C(1) S(3) 124.3(3) . . . yes
S(3) C(2) S(4) 122.5(2) . . . yes
S(3) C(2) C(3) 115.7(4) . . . yes
S(4) C(2) C(3) 121.9(4) . . . yes
S(1) C(3) S(5) 123.4(3) . . . yes
S(1) C(3) C(2) 115.8(4) . . . yes
S(5) C(3) C(2) 120.7(4) . . . yes
S(6) C(4) S(7) 122.5(4) . . . yes
S(6) C(4) S(8) 112.1(3) . . . yes
S(7) C(4) S(8) 125.4(4) . . . yes
S(8) C(5) S(9) 123.8(3) . . . yes
S(8) C(5) C(6) 115.3(4) . . . yes
S(9) C(5) C(6) 120.9(4) . . . yes
S(6) C(6) S(10) 121.4(3) . . . yes
S(6) C(6) C(5) 116.9(4) . . . yes
S(10) C(6) C(5) 121.6(4) . . . yes
N(2) C(7) N(3) 127.3(4) . . . yes
N(2) C(7) C(15) 116.9(4) . . . yes
N(3) C(7) C(15) 115.9(4) . . . yes
O C(8) N(1) 122.5(4) . . . yes
O C(8) N(4) 124.3(5) . . . yes
N(1) C(8) N(4) 113.1(4) . . . yes
N(1) C(9) C(10) 118.8(4) . . . yes
N(1) C(9) C(14) 119.0(4) . . . yes
C(10) C(9) C(14) 122.2(5) . . . yes
C(9) C(10) C(11) 118.8(6) . . . yes
C(9) C(10) H(1) 120.6 . . . no
C(11) C(10) H(1) 120.6 . . . no
C(10) C(11) C(12) 119.6(6) . . . yes
C(10) C(11) H(2) 120.2 . . . no
C(12) C(11) H(2) 120.2 . . . no
C(11) C(12) C(13) 120.7(6) . . . yes
C(11) C(12) H(3) 119.7 . . . no
C(13) C(12) H(3) 119.7 . . . no
C(12) C(13) C(14) 120.7(6) . . . yes
C(12) C(13) H(4) 119.7 . . . no
C(14) C(13) H(4) 119.7 . . . no
C(9) C(14) C(13) 118.1(5) . . . yes
C(9) C(14) H(5) 120.9 . . . no
C(13) C(14) H(5) 120.9 . . . no
C(7) C(15) C(16) 120.5(4) . . . yes
C(7) C(15) C(20) 120.9(4) . . . yes
C(16) C(15) C(20) 118.6(4) . . . yes
C(15) C(16) C(17) 120.8(4) . . . yes
C(15) C(16) H(6) 119.6 . . . no
C(17) C(16) H(6) 119.6 . . . no
C(16) C(17) C(18) 119.4(4) . . . yes
C(16) C(17) H(7) 120.3 . . . no
C(18) C(17) H(7) 120.3 . . . no
N(5) C(18) C(17) 117.5(4) . . . yes
N(5) C(18) C(19) 121.8(4) . . . yes
C(17) C(18) C(19) 120.7(4) . . . yes
C(18) C(19) C(20) 118.7(4) . . . yes
C(18) C(19) H(8) 120.7 . . . no
C(20) C(19) H(8) 120.7 . . . no
C(15) C(20) C(19) 121.8(4) . . . yes
C(15) C(20) H(9) 119.1 . . . no
C(19) C(20) H(9) 119.1 . . . no
N(5) C(21) H(10) 109.5 . . . no
N(5) C(21) H(11) 109.5 . . . no
N(5) C(21) H(12) 109.5 . . . no
H(10) C(21) H(11) 109.5 . . . no
H(10) C(21) H(12) 109.5 . . . no
H(11) C(21) H(12) 109.5 . . . no
N(5) C(22) H(13) 109.5 . . . no
N(5) C(22) H(14) 109.5 . . . no
N(5) C(22) H(15) 109.5 . . . no
H(13) C(22) H(14) 109.5 . . . no
H(13) C(22) H(15) 109.5 . . . no
H(14) C(22) H(15) 109.5 . . . no
N(5) C(23) H(16) 109.5 . . . no
N(5) C(23) H(17) 109.5 . . . no
N(5) C(23) H(18) 109.5 . . . no
H(16) C(23) H(17) 109.5 . . . no
H(16) C(23) H(18) 109.5 . . . no
H(17) C(23) H(18) 109.5 . . . no
N(4) C(24) C(25) 121.6(4) . . . yes
N(4) C(24) C(29) 118.5(4) . . . yes
C(25) C(24) C(29) 119.8(5) . . . yes
C(24) C(25) C(26) 118.9(5) . . . yes
C(24) C(25) H(19) 120.6 . . . no
C(26) C(25) H(19) 120.6 . . . no
C(25) C(26) C(27) 122.2(5) . . . yes
C(25) C(26) H(20) 118.9 . . . no
C(27) C(26) H(20) 118.9 . . . no
C(26) C(27) C(28) 118.3(5) . . . yes
C(26) C(27) C(30) 120.1(6) . . . yes
C(28) C(27) C(30) 121.6(6) . . . yes
C(27) C(28) C(29) 121.2(5) . . . yes
C(27) C(28) H(21) 119.4 . . . no
C(29) C(28) H(21) 119.4 . . . no
C(24) C(29) C(28) 119.5(5) . . . yes
C(24) C(29) H(22) 120.3 . . . no
C(28) C(29) H(22) 120.3 . . . no
C(27) C(30) H(23) 109.5 . . . no
C(27) C(30) H(24) 109.5 . . . no
C(27) C(30) H(25) 109.5 . . . no
H(23) C(30) H(24) 109.5 . . . no
H(23) C(30) H(25) 109.5 . . . no
H(24) C(30) H(25) 109.5 . . . no

loop_
_geom_bond_atom_site_label_1
_geom_bond_atom_site_label_2
_geom_bond_distance
_geom_bond_site_symmetry_1
_geom_bond_site_symmetry_2
_geom_bond_publ_flag
Ni S(4) 2.162(1) . . yes
Ni S(5) 2.153(2) . . yes
Ni S(9) 2.169(2) . . yes
Ni S(10) 2.147(2) . . yes
S(1) C(1) 1.727(5) . . yes
S(1) C(3) 1.738(5) . . yes
S(2) C(1) 1.641(5) . . yes
S(3) C(1) 1.728(5) . . yes
S(3) C(2) 1.750(5) . . yes
S(4) C(2) 1.707(5) . . yes
S(5) C(3) 1.713(5) . . yes
S(6) C(4) 1.737(6) . . yes
S(6) C(6) 1.742(5) . . yes
S(7) C(4) 1.633(6) . . yes
S(8) C(4) 1.731(6) . . yes
S(8) C(5) 1.742(5) . . yes
S(9) C(5) 1.722(5) . . yes
S(10) C(6) 1.728(5) . . yes
O C(8) 1.198(5) . . yes
N(1) N(2) 1.364(4) . . yes
N(1) C(8) 1.379(6) . . yes
N(1) C(9) 1.441(5) . . yes
N(2) C(7) 1.329(5) . . yes
N(3) N(4) 1.373(4) . . yes
N(3) C(7) 1.333(6) . . yes
N(4) C(8) 1.392(5) . . yes
N(4) C(24) 1.439(6) . . yes
N(5) C(18) 1.494(5) . . yes
N(5) C(21) 1.505(6) . . yes
N(5) C(22) 1.512(6) . . yes
N(5) C(23) 1.497(6) . . yes
C(2) C(3) 1.357(6) . . yes
C(5) C(6) 1.345(7) . . yes
C(7) C(15) 1.483(5) . . yes
C(9) C(10) 1.370(7) . . yes
C(9) C(14) 1.375(6) . . yes
C(10) C(11) 1.396(8) . . yes
C(10) H(1) 0.950 . . no
C(11) C(12) 1.363(10) . . yes
C(11) H(2) 0.950 . . no
C(12) C(13) 1.378(10) . . yes
C(12) H(3) 0.950 . . no
C(13) C(14) 1.377(8) . . yes
C(13) H(4) 0.950 . . no
C(14) H(5) 0.950 . . no
C(15) C(16) 1.389(6) . . yes
C(15) C(20) 1.372(6) . . yes
C(16) C(17) 1.381(6) . . yes
C(16) H(6) 0.950 . . no
C(17) C(18) 1.386(6) . . yes
C(17) H(7) 0.950 . . no
C(18) C(19) 1.379(6) . . yes
C(19) C(20) 1.387(6) . . yes
C(19) H(8) 0.950 . . no
C(20) H(9) 0.950 . . no
C(21) H(10) 0.950 . . no
C(21) H(11) 0.950 . . no
C(21) H(12) 0.950 . . no
C(22) H(13) 0.950 . . no
C(22) H(14) 0.950 . . no
C(22) H(15) 0.950 . . no
C(23) H(16) 0.950 . . no
C(23) H(17) 0.950 . . no
C(23) H(18) 0.950 . . no
C(24) C(25) 1.392(6) . . yes
C(24) C(29) 1.378(6) . . yes
C(25) C(26) 1.370(7) . . yes
C(25) H(19) 0.950 . . no
C(26) C(27) 1.362(8) . . yes
C(26) H(20) 0.950 . . no
C(27) C(28) 1.380(8) . . yes
C(27) C(30) 1.494(8) . . yes
C(28) C(29) 1.376(7) . . yes
C(28) H(21) 0.950 . . no
C(29) H(22) 0.950 . . no
C(30) H(23) 0.950 . . no
C(30) H(24) 0.950 . . no
C(30) H(25) 0.950 . . no

loop_
_geom_contact_atom_site_label_1
_geom_contact_atom_site_label_2
_geom_contact_distance
_geom_contact_site_symmetry_1
_geom_contact_site_symmetry_2
_geom_contact_publ_flag
S(1) N(2) 3.598(4) . . ?
S(2) C(7) 3.455(4) . . ?
S(2) N(3) 3.600(4) . . ?
S(3) C(5) 3.579(5) . 2_556 ?
S(3) S(9) 3.583(2) . 2_556 ?
S(7) C(21) 3.467(5) . 1_545 ?
S(7) N(4) 3.509(4) . 2_555 ?
S(7) N(3) 3.570(4) . 2_555 ?
S(8) C(15) 3.536(4) . 2_555 ?
O C(21) 3.282(6) . 1_455 ?
O C(22) 3.586(6) . 1_455 ?
N(2) C(4) 3.575(6) . 2_555 ?
C(1) C(15) 3.465(6) . . ?
C(1) C(7) 3.553(6) . . ?
C(2) C(19) 3.446(6) . . ?
C(2) C(20) 3.576(6) . . ?
C(3) C(20) 3.596(6) . . ?
C(4) C(7) 3.537(6) . 2_555 ?
C(5) C(20) 3.545(6) . 2_555 ?
C(11) C(12) 3.589(8) . 2_455 ?
C(12) C(23) 3.520(8) . 1_455 ?
C(22) C(24) 3.458(6) . 2_566 ?
Ni C(2) 3.018(5) . . ?
Ni C(3) 3.026(5) . . ?
Ni C(6) 3.027(5) . . ?
Ni C(5) 3.040(5) . . ?
S(1) C(2) 2.631(4) . . ?
S(1) S(3) 2.874(2) . . ?
S(1) S(2) 2.962(2) . . ?
S(1) S(5) 3.039(2) . . ?
S(1) N(2) 3.598(4) . . ?
S(2) S(3) 2.979(2) . . ?
S(2) N(3) 3.600(4) . . ?
S(3) C(3) 2.639(5) . . ?
S(3) S(4) 3.031(2) . . ?
S(3) C(5) 3.579(5) . 2_556 ?
S(3) S(9) 3.583(2) . 2_556 ?
S(4) C(3) 2.684(5) . . ?
S(4) S(10) 2.946(2) . . ?
S(4) S(5) 3.133(2) . . ?
S(5) C(2) 2.674(5) . . ?
S(5) S(9) 3.004(2) . . ?
S(6) C(5) 2.639(6) . . ?
S(6) S(8) 2.877(2) . . ?
S(6) S(7) 2.954(2) . . ?
S(6) S(10) 3.027(2) . . ?
S(7) S(8) 2.990(2) . . ?
S(7) N(4) 3.509(4) . 2_555 ?
S(7) N(3) 3.570(4) . 2_555 ?
S(8) C(6) 2.616(5) . . ?
S(8) S(9) 3.056(2) . . ?
S(9) C(6) 2.674(5) . . ?
S(9) S(10) 3.135(2) . . ?
S(10) C(5) 2.689(5) . . ?
O N(2) 3.530(5) . . ?
O N(3) 3.541(4) . . ?
N(1) N(3) 2.695(5) . . ?
N(2) N(4) 2.741(5) . . ?
N(2) C(4) 3.575(6) . 2_555 ?
C(1) C(3) 2.617(7) . . ?
C(1) C(2) 2.620(7) . . ?
C(4) C(6) 2.614(7) . . ?
C(4) C(5) 2.627(7) . . ?

loop_
_geom_torsion_atom_site_label_1
_geom_torsion_atom_site_label_2
_geom_torsion_atom_site_label_3
_geom_torsion_atom_site_label_4
_geom_torsion
_geom_torsion_site_symmetry_1
_geom_torsion_site_symmetry_2
_geom_torsion_site_symmetry_3
_geom_torsion_site_symmetry_4
_geom_torsion_publ_flag
Ni S(4) C(2) S(3) -178.9(2) . . . . yes
Ni S(4) C(2) C(3) 1.2(4) . . . . yes
Ni S(5) C(3) S(1) 179.9(2) . . . . yes
Ni S(5) C(3) C(2) 1.9(4) . . . . yes
Ni S(9) C(5) S(8) 177.2(2) . . . . yes
Ni S(9) C(5) C(6) -1.6(4) . . . . yes
Ni S(10) C(6) S(6) -178.0(2) . . . . yes
Ni S(10) C(6) C(5) -0.2(4) . . . . yes
S(1) C(1) S(3) C(2) 1.9(3) . . . . yes
S(1) C(3) C(2) S(3) -0.3(5) . . . . yes
S(1) C(3) C(2) S(4) 179.6(2) . . . . yes
S(2) C(1) S(1) C(3) 178.9(3) . . . . yes
S(2) C(1) S(3) C(2) -179.1(3) . . . . yes
S(3) C(1) S(1) C(3) -2.0(3) . . . . yes
S(3) C(2) C(3) S(5) 177.9(2) . . . . yes
S(4) Ni S(5) C(3) -0.9(2) . . . . yes
S(4) Ni S(9) C(5) -83.8(5) . . . . yes
S(4) Ni S(10) C(6) 172.7(2) . . . . yes
S(4) C(2) S(3) C(1) 179.1(3) . . . . yes
S(4) C(2) C(3) S(5) -2.2(6) . . . . yes
S(5) Ni S(4) C(2) 0.0(2) . . . . yes
S(5) Ni S(9) C(5) 176.1(2) . . . . yes
S(5) Ni S(10) C(6) -104.0(7) . . . . yes
S(5) C(3) S(1) C(1) -176.7(3) . . . . yes
S(6) C(4) S(8) C(5) 2.0(3) . . . . yes
S(6) C(6) C(5) S(8) 0.2(5) . . . . yes
S(6) C(6) C(5) S(9) 179.2(2) . . . . yes
S(7) C(4) S(6) C(6) 179.5(3) . . . . yes
S(7) C(4) S(8) C(5) -179.4(3) . . . . yes
S(8) C(4) S(6) C(6) -1.9(3) . . . . yes
S(8) C(5) C(6) S(10) -177.6(3) . . . . yes
S(9) Ni S(4) C(2) -99.8(5) . . . . yes
S(9) Ni S(5) C(3) 172.5(2) . . . . yes
S(9) Ni S(10) C(6) -0.6(2) . . . . yes
S(9) C(5) S(8) C(4) 179.7(3) . . . . yes
S(9) C(5) C(6) S(10) 1.3(6) . . . . yes
S(10) Ni S(4) C(2) 174.9(2) . . . . yes
S(10) Ni S(5) C(3) -83.9(7) . . . . yes
S(10) Ni S(9) C(5) 1.1(2) . . . . yes
S(10) C(6) S(6) C(4) 178.9(3) . . . . yes
O C(8) N(1) N(2) -179.2(5) . . . . yes
O C(8) N(1) C(9) 2.1(8) . . . . yes
O C(8) N(4) N(3) 178.0(5) . . . . yes
O C(8) N(4) C(24) -11.4(8) . . . . yes
N(1) N(2) C(7) N(3) -0.6(6) . . . . yes
N(1) N(2) C(7) C(15) -180.0(3) . . . . yes
N(1) C(8) N(4) N(3) -1.6(6) . . . . yes
N(1) C(8) N(4) C(24) 169.0(4) . . . . yes
N(1) C(9) C(10) C(11) -177.9(5) . . . . yes
N(1) C(9) C(10) H(1) 2.1 . . . . no
N(1) C(9) C(14) C(13) 177.7(5) . . . . yes
N(1) C(9) C(14) H(5) -2.3 . . . . no
N(2) N(1) C(8) N(4) 0.5(7) . . . . yes
N(2) N(1) C(9) C(10) 74.0(5) . . . . yes
N(2) N(1) C(9) C(14) -104.6(5) . . . . yes
N(2) C(7) N(3) N(4) -0.4(7) . . . . yes
N(2) C(7) C(15) C(16) -176.6(4) . . . . yes
N(2) C(7) C(15) C(20) 4.4(6) . . . . yes
N(3) N(4) C(24) C(25) -148.4(4) . . . . yes
N(3) N(4) C(24) C(29) 30.2(6) . . . . yes
N(3) C(7) C(15) C(16) 4.0(6) . . . . yes
N(3) C(7) C(15) C(20) -175.0(4) . . . . yes
N(4) N(3) C(7) C(15) 178.9(3) . . . . yes
N(4) C(8) N(1) C(9) -178.2(4) . . . . yes
N(4) C(24) C(25) C(26) 179.1(5) . . . . yes
N(4) C(24) C(25) H(19) -0.9 . . . . no
N(4) C(24) C(29) C(28) -178.7(5) . . . . yes
N(4) C(24) C(29) H(22) 1.3 . . . . no
N(5) C(18) C(17) C(16) 177.1(4) . . . . yes
N(5) C(18) C(17) H(7) -2.9 . . . . no
N(5) C(18) C(19) C(20) -176.7(4) . . . . yes
N(5) C(18) C(19) H(8) 3.3 . . . . no
C(1) S(1) C(3) C(2) 1.4(4) . . . . yes
C(1) S(3) C(2) C(3) -1.0(4) . . . . yes
C(4) S(6) C(6) C(5) 1.1(4) . . . . yes
C(4) S(8) C(5) C(6) -1.4(4) . . . . yes
C(7) N(2) N(1) C(8) 0.6(6) . . . . yes
C(7) N(2) N(1) C(9) 179.3(4) . . . . yes
C(7) N(3) N(4) C(8) 1.6(6) . . . . yes
C(7) N(3) N(4) C(24) -169.6(4) . . . . yes
C(7) C(15) C(16) C(17) -177.5(4) . . . . yes
C(7) C(15) C(16) H(6) 2.5 . . . . no
C(7) C(15) C(20) C(19) 177.8(4) . . . . yes
C(7) C(15) C(20) H(9) -2.2 . . . . no
C(8) N(1) C(9) C(10) -107.2(5) . . . . yes
C(8) N(1) C(9) C(14) 74.2(6) . . . . yes
C(8) N(4) C(24) C(25) 40.2(7) . . . . yes
C(8) N(4) C(24) C(29) -141.2(5) . . . . yes
C(9) C(10) C(11) C(12) -0.7(9) . . . . yes
C(9) C(10) C(11) H(2) 179.3 . . . . no
C(9) C(14) C(13) C(12) 1.2(9) . . . . yes
C(9) C(14) C(13) H(4) -178.8 . . . . no
C(10) C(9) C(14) C(13) -0.9(8) . . . . yes
C(10) C(9) C(14) H(5) 179.1 . . . . no
C(10) C(11) C(12) C(13) 1(1) . . . . yes
C(10) C(11) C(12) H(3) -179.0 . . . . no
C(11) C(10) C(9) C(14) 0.6(8) . . . . yes
C(11) C(12) C(13) C(14) -1.3(10) . . . . yes
C(11) C(12) C(13) H(4) 178.7 . . . . no
C(12) C(11) C(10) H(1) 179.3 . . . . no
C(12) C(13) C(14) H(5) -178.8 . . . . no
C(13) C(12) C(11) H(2) -179.0 . . . . no
C(14) C(9) C(10) H(1) -179.3 . . . . no
C(14) C(13) C(12) H(3) 178.7 . . . . no
C(15) C(16) C(17) C(18) -0.5(7) . . . . yes
C(15) C(16) C(17) H(7) 179.5 . . . . no
C(15) C(20) C(19) C(18) 0.0(7) . . . . yes
C(15) C(20) C(19) H(8) 180.0 . . . . no
C(16) C(15) C(20) C(19) -1.2(7) . . . . yes
C(16) C(15) C(20) H(9) 178.8 . . . . no
C(16) C(17) C(18) C(19) -0.8(7) . . . . yes
C(17) C(16) C(15) C(20) 1.5(7) . . . . yes
C(17) C(18) N(5) C(21) -60.5(5) . . . . yes
C(17) C(18) N(5) C(22) 59.8(5) . . . . yes
C(17) C(18) N(5) C(23) 179.8(4) . . . . yes
C(17) C(18) C(19) C(20) 1.0(7) . . . . yes
C(17) C(18) C(19) H(8) -179.0 . . . . no
C(18) N(5) C(21) H(10) 179.3 . . . . no
C(18) N(5) C(21) H(11) -60.7 . . . . no
C(18) N(5) C(21) H(12) 59.3 . . . . no
C(18) N(5) C(22) H(13) 63.4 . . . . no
C(18) N(5) C(22) H(14) -176.6 . . . . no
C(18) N(5) C(22) H(15) -56.6 . . . . no
C(18) N(5) C(23) H(16) -60.7 . . . . no
C(18) N(5) C(23) H(17) 59.3 . . . . no
C(18) N(5) C(23) H(18) 179.3 . . . . no
C(18) C(17) C(16) H(6) 179.5 . . . . no
C(18) C(19) C(20) H(9) 180.0 . . . . no
C(19) C(18) N(5) C(21) 117.4(5) . . . . yes
C(19) C(18) N(5) C(22) -122.3(4) . . . . yes
C(19) C(18) N(5) C(23) -2.3(6) . . . . yes
C(19) C(18) C(17) H(7) 179.2 . . . . no
C(20) C(15) C(16) H(6) -178.5 . . . . no
C(21) N(5) C(22) H(13) -176.3 . . . . no
C(21) N(5) C(22) H(14) -56.3 . . . . no
C(21) N(5) C(22) H(15) 63.7 . . . . no
C(21) N(5) C(23) H(16) 178.6 . . . . no
C(21) N(5) C(23) H(17) -61.4 . . . . no
C(21) N(5) C(23) H(18) 58.6 . . . . no
C(22) N(5) C(21) H(10) 58.7 . . . . no
C(22) N(5) C(21) H(11) 178.7 . . . . no
C(22) N(5) C(21) H(12) -61.3 . . . . no
C(22) N(5) C(23) H(16) 60.7 . . . . no
C(22) N(5) C(23) H(17) -179.3 . . . . no
C(22) N(5) C(23) H(18) -59.3 . . . . no
C(23) N(5) C(21) H(10) -57.9 . . . . no
C(23) N(5) C(21) H(11) 62.1 . . . . no
C(23) N(5) C(21) H(12) -177.9 . . . . no
C(23) N(5) C(22) H(13) -59.7 . . . . no
C(23) N(5) C(22) H(14) 60.3 . . . . no
C(23) N(5) C(22) H(15) -179.7 . . . . no
C(24) C(25) C(26) C(27) 0.6(9) . . . . yes
C(24) C(25) C(26) H(20) -179.4 . . . . no
C(24) C(29) C(28) C(27) -1.6(9) . . . . yes
C(24) C(29) C(28) H(21) 178.4 . . . . no
C(25) C(24) C(29) C(28) -0.1(8) . . . . yes
C(25) C(24) C(29) H(22) 179.9 . . . . no
C(25) C(26) C(27) C(28) -2.2(9) . . . . yes
C(25) C(26) C(27) C(30) 178.4(6) . . . . yes
C(26) C(25) C(24) C(29) 0.6(8) . . . . yes
C(26) C(27) C(28) C(29) 2.7(9) . . . . yes
C(26) C(27) C(28) H(21) -177.3 . . . . no
C(26) C(27) C(30) H(23) 58.4 . . . . no
C(26) C(27) C(30) H(24) 178.4 . . . . no
C(26) C(27) C(30) H(25) -61.6 . . . . no
C(27) C(26) C(25) H(19) -179.4 . . . . no
C(27) C(28) C(29) H(22) 178.4 . . . . no
C(28) C(27) C(26) H(20) 177.8 . . . . no
C(28) C(27) C(30) H(23) -121.0 . . . . no
C(28) C(27) C(30) H(24) -1.0 . . . . no
C(28) C(27) C(30) H(25) 119.0 . . . . no
C(29) C(24) C(25) H(19) -179.4 . . . . no
C(29) C(28) C(27) C(30) -177.9(6) . . . . yes
C(30) C(27) C(26) H(20) -1.6 . . . . no
C(30) C(27) C(28) H(21) 2.1 . . . . no
H(1) C(10) C(11) H(2) -0.7 . . . . no
H(2) C(11) C(12) H(3) 1.0 . . . . no
H(3) C(12) C(13) H(4) -1.3 . . . . no
H(4) C(13) C(14) H(5) 1.2 . . . . no
H(6) C(16) C(17) H(7) -0.5 . . . . no
H(8) C(19) C(20) H(9) 0.0 . . . . no
H(19) C(25) C(26) H(20) 0.6 . . . . no
H(21) C(28) C(29) H(22) -1.6 . . . . no
H(21) C(28) C(29) H(22) -1.6 . . . . no
